data_2106886
loop_
_publ_author_name
'Marsh, R.E.'
'Herbstein, F.H.'

_publ_section_title
;
 Some additional changes in space groups of published crystal structures
;
_journal_name_full 'Acta Crystallographica B (39,1983-)'
_journal_page_first 280
_journal_page_last 287
_journal_volume 39
_journal_year 1983
_chemical_formula_sum 'Mn7 O15 Pb3'
_chemical_name_systematic 'Pb3 Mn7 O15'
_space_group_IT_number 63
_symmetry_space_group_name_Hall '-C 2c 2'
_symmetry_space_group_name_H-M 'C m c m'
_cell_angle_alpha 90
_cell_angle_beta 90
_cell_angle_gamma 90
_cell_formula_units_Z 8
_cell_length_a 17.28
_cell_length_b 9.98
_cell_length_c 13.55
_cell_volume 2336.757
_citation_journal_id_ASTM ASBSDK
_cod_data_source_file Marsh_ASBSDK_1983_583.cif
_cod_data_source_block Mn7O15Pb3
_cod_database_code 2106886

loop_
_symmetry_equiv_pos_as_xyz
x,y,z
-x,-y,z+1/2
x,-y,-z
-x,y,-z+1/2
-x,-y,-z
x,y,-z-1/2
-x,y,z
x,-y,z-1/2
x+1/2,y+1/2,z
-x+1/2,-y+1/2,z+1/2
x+1/2,-y+1/2,-z
-x+1/2,y+1/2,-z+1/2
-x+1/2,-y+1/2,-z
x+1/2,y+1/2,-z-1/2
-x+1/2,y+1/2,z
x+1/2,-y+1/2,z-1/2

loop_
_atom_site_label
_atom_site_type_symbol
_atom_site_fract_x
_atom_site_fract_y
_atom_site_fract_z
_atom_site_occupancy
_atom_site_U_iso_or_equiv
Mn5 Mn 0 0 0 1 0.0
O4 O 0 0.1654 0.9253 1 0.0
O10 O 0.1674 0.1727 0.9274 1 0.0
O7 O 0.0824 0.0806 0.0754 1 0.0
Mn6 Mn 0 0.5 0 1 0.0
Pb4 Pb 0 0.3935 0.75 1 0.0
O3 O 0.0778 0.4162 0.9205 1 0.0
Pb3 Pb 0 0.2614 0.25 1 0.0
Mn2 Mn 0.084 0.2532 -0.0004 1 0.0
Pb2 Pb 0.1318 0.1377 0.75 1 0.0
Mn3 Mn 0.167 0.4965 0.148 1 0.0
O2 O 0.241 0.4077 0.25 1 0.0
Mn4 Mn 0.25 0.25 0 1 0.0
O5 O 0 0.3327 0.431 1 0.0
O1 O 0.2444 0.0869 0.0807 1 0.0
Pb1 Pb 0.1938 0.1905 0.25 1 0.0
Mn1 Mn 0.168 0 0 1 0.0
O6 O 0.3339 0.1769 0.9186 1 0.0
O8 O 0.0875 0.4265 0.25 1 0.0
O9 O 0.1729 0.3558 0.75 1 0.0
